data_7122409
loop_
_publ_author_name
'Tian, Haiquan'
'Wang, Bao-Lin'
'Lu, Jing'
'Liu, Hou-Ting'
'Su, Jianhui'
'Li, Dacheng'
'Dou, Jianmin'

_publ_section_title
;
 Consecutive one-/two-step relaxation transformations of single-molecule
 magnets via coupling dinuclear dysprosium compounds with chloride
 bridges.
;
_journal_issue 85
_journal_name_full 'Chemical communications (Cambridge, England)'
_journal_page_first 12105
_journal_page_last 12108
_journal_paper_doi 10.1039/c8cc06699j
_journal_volume 54
_journal_year 2018
_chemical_formula_sum 'C14 H14 Cl Dy N4 O4'
_chemical_formula_weight 500.24
_space_group_crystal_system triclinic
_space_group_IT_number 2
_space_group_name_Hall '-P 1'
_space_group_name_H-M_alt 'P -1'
_symmetry_space_group_name_Hall '-P 1'
_symmetry_space_group_name_H-M 'P -1'
_atom_sites_solution_hydrogens mixed
_audit_creation_method SHELXL-2014/7
_audit_update_record
;
2018-08-16 deposited with the CCDC.
2018-09-27 downloaded from the CCDC.
;
_cell_angle_alpha 88.62(5)
_cell_angle_beta 73.41(4)
_cell_angle_gamma 67.12(3)
_cell_formula_units_Z 2
_cell_length_a 9.159(9)
_cell_length_b 9.343(11)
_cell_length_c 11.151(13)
_cell_measurement_reflns_used 2328
_cell_measurement_temperature 293(2)
_cell_measurement_theta_max 27.5360
_cell_measurement_theta_min 2.5301
_cell_volume 838.5(16)
_computing_cell_refinement 'Bruker XSCANS'
_computing_data_collection 'Bruker XSCANS'
_computing_data_reduction 'Bruker SHELXTL'
_computing_structure_refinement 'SHELXL-2014/7 (Sheldrick, 2014)'
_computing_structure_solution 'Bruker SHELXTL'
_diffrn_ambient_temperature 293(2)
_diffrn_measured_fraction_theta_full 0.995
_diffrn_measured_fraction_theta_max 0.995
_diffrn_measurement_device_type 'Bruker P4'
_diffrn_radiation_type MoK\a
_diffrn_radiation_wavelength 0.71073
_diffrn_reflns_av_R_equivalents 0.0680
_diffrn_reflns_av_unetI/netI 0.0844
_diffrn_reflns_Laue_measured_fraction_full 0.995
_diffrn_reflns_Laue_measured_fraction_max 0.995
_diffrn_reflns_limit_h_max 10
_diffrn_reflns_limit_h_min -10
_diffrn_reflns_limit_k_max 11
_diffrn_reflns_limit_k_min -11
_diffrn_reflns_limit_l_max 13
_diffrn_reflns_limit_l_min -13
_diffrn_reflns_number 7538
_diffrn_reflns_point_group_measured_fraction_full 0.995
_diffrn_reflns_point_group_measured_fraction_max 0.995
_diffrn_reflns_theta_full 25.010
_diffrn_reflns_theta_max 25.010
_diffrn_reflns_theta_min 2.378
_diffrn_source 'Sealed Tube'
_exptl_absorpt_coefficient_mu 4.641
_exptl_absorpt_correction_T_max 1.0000
_exptl_absorpt_correction_T_min 0.6997
_exptl_absorpt_correction_type multi-scan
_exptl_absorpt_process_details sadabs
_exptl_crystal_colour white
_exptl_crystal_density_diffrn 1.981
_exptl_crystal_description block
_exptl_crystal_F_000 482
_exptl_crystal_size_max 0.120
_exptl_crystal_size_mid 0.110
_exptl_crystal_size_min 0.110
_refine_diff_density_max 0.438
_refine_diff_density_min -0.329
_refine_diff_density_rms 0.027
_refine_ls_extinction_method none
_refine_ls_goodness_of_fit_ref 1.052
_refine_ls_hydrogen_treatment constr
_refine_ls_matrix_type full
_refine_ls_number_parameters 221
_refine_ls_number_reflns 2940
_refine_ls_number_restraints 582
_refine_ls_restrained_S_all 0.977
_refine_ls_R_factor_all 0.0633
_refine_ls_R_factor_gt 0.0521
_refine_ls_shift/su_max 0.028
_refine_ls_shift/su_mean 0.001
_refine_ls_structure_factor_coef Fsqd
_refine_ls_weighting_details 'w=1/[\s^2^(Fo^2^)+(0.0593P)^2^] where P=(Fo^2^+2Fc^2^)/3'
_refine_ls_weighting_scheme calc
_refine_ls_wR_factor_gt 0.1180
_refine_ls_wR_factor_ref 0.1301
_reflns_Friedel_coverage 0.000
_reflns_number_gt 2346
_reflns_number_total 2940
_reflns_threshold_expression 'I > 2\s(I)'
_cod_data_source_file c8cc06699j2.cif
_cod_data_source_block shelxl
_cod_depositor_comments
;
The following automatic conversions were performed:

'_exptl_absorpt_correction_type' value 'Multi-scan' changed to
'multi-scan' according to
/home/data/users/saulius/crontab/automatic-downloads/rss-feeds/RSC/lib/dictionaries/cif_core.dic
dictionary named 'cif_core.dic' version 2.4.2 from 2011-04-26.

Automatic conversion script
Id: cif_fix_values 4973 2017-02-22 13:04:09Z antanas 

 Adding full bibliography for 7122408--7122410.cif.
;
_cod_database_code 7122409
_shelx_shelxl_version_number 2014/7
_shelx_space_group_comment
;
The symmetry employed for this shelxl refinement is uniquely defined
by the following loop, which should always be used as a source of
symmetry information in preference to the above space-group names.
They are only intended as comments.
;
_shelx_estimated_absorpt_t_min 0.606
_shelx_estimated_absorpt_t_max 0.629

loop_
_space_group_symop_operation_xyz
'x, y, z'
'-x, -y, -z'

loop_
_atom_site_label
_atom_site_type_symbol
_atom_site_fract_x
_atom_site_fract_y
_atom_site_fract_z
_atom_site_U_iso_or_equiv
_atom_site_adp_type
_atom_site_occupancy
_atom_site_site_symmetry_order
_atom_site_calc_flag
_atom_site_refinement_flags_posn
_atom_site_refinement_flags_adp
Dy1 Dy 0.82738(5) 0.65604(4) 0.62916(4) 0.0652(8) Uani 1 1 d . U
Cl1 Cl 0.9222(4) 0.5042(3) 0.8097(3) 0.0841(10) Uani 1 1 d . U
N1 N 1.3994(9) 0.4508(8) 0.3387(6) 0.0649(18) Uani 1 1 d . U
N2 N 1.6274(10) 0.5860(9) 0.3224(7) 0.074(2) Uani 1 1 d . U
N3 N 1.1316(10) 0.7922(8) 0.5496(7) 0.0667(18) Uani 1 1 d . U
N4 N 0.9648(10) 0.8357(8) 0.6246(7) 0.0702(19) Uani 1 1 d . U
O1 O 1.0968(7) 0.5737(6) 0.4935(6) 0.0672(16) Uani 1 1 d . U
O2 O 0.6345(8) 0.8682(7) 0.7301(6) 0.0759(17) Uani 1 1 d . U
O3 O 0.3352(9) 1.0341(8) 0.8777(6) 0.0844(19) Uani 1 1 d . U
O4 O 0.7505(9) 0.7532(7) 0.4469(6) 0.0772(18) Uani 1 1 d . U
H4 H 0.8439 0.6930 0.4058 0.116 Uiso 1 1 d R U
C1 C 1.5554(12) 0.3835(11) 0.2629(9) 0.072(2) Uani 1 1 d . U
H1 H 1.5882 0.2906 0.2142 0.086 Uiso 1 1 calc R U
C2 C 1.6708(12) 0.4502(11) 0.2552(9) 0.075(2) Uani 1 1 d . U
H2 H 1.7790 0.3998 0.2029 0.090 Uiso 1 1 calc R U
C3 C 1.4718(12) 0.6525(11) 0.3933(8) 0.070(2) Uani 1 1 d . U
H3 H 1.4375 0.7482 0.4385 0.084 Uiso 1 1 calc R U
C4 C 1.3570(11) 0.5879(10) 0.4041(8) 0.064(2) Uani 1 1 d . U
C5 C 1.1854(11) 0.6557(9) 0.4860(8) 0.061(2) Uani 1 1 d . U
C6 C 0.9056(13) 0.9732(10) 0.6870(8) 0.070(2) Uani 1 1 d . U
H6 H 0.9774 1.0237 0.6771 0.084 Uiso 1 1 calc R U
C7 C 0.7413(13) 1.0524(10) 0.7687(8) 0.071(2) Uani 1 1 d . U
C8 C 0.7110(14) 1.1942(10) 0.8352(9) 0.080(2) Uani 1 1 d . U
H8 H 0.7956 1.2296 0.8228 0.096 Uiso 1 1 calc R U
C9 C 0.5586(15) 1.2781(11) 0.9167(9) 0.086(3) Uani 1 1 d . U
H9 H 0.5388 1.3704 0.9605 0.103 Uiso 1 1 calc R U
C10 C 0.4290(14) 1.2234(11) 0.9345(8) 0.080(3) Uani 1 1 d . U
H10 H 0.3262 1.2791 0.9927 0.096 Uiso 1 1 calc R U
C11 C 0.4527(13) 1.0929(10) 0.8690(8) 0.074(2) Uani 1 1 d . U
C12 C 0.6121(13) 0.9989(10) 0.7882(8) 0.071(2) Uani 1 1 d . U
C13 C 0.1695(14) 1.1266(13) 0.9491(10) 0.104(4) Uani 1 1 d . U
H13A H 0.1660 1.1488 1.0337 0.155 Uiso 1 1 calc R U
H13B H 0.1005 1.0709 0.9498 0.155 Uiso 1 1 calc R U
H13C H 0.1297 1.2226 0.9121 0.155 Uiso 1 1 calc R U
C14 C 0.716(2) 0.9087(19) 0.4032(14) 0.132(5) Uani 1 1 d . U
H14A H 0.7535 0.9661 0.4486 0.197 Uiso 1 1 calc R U
H14B H 0.5983 0.9631 0.4174 0.197 Uiso 1 1 calc R U
H14C H 0.7725 0.8989 0.3150 0.197 Uiso 1 1 calc R U

loop_
_atom_site_aniso_label
_atom_site_aniso_U_11
_atom_site_aniso_U_22
_atom_site_aniso_U_33
_atom_site_aniso_U_23
_atom_site_aniso_U_13
_atom_site_aniso_U_12
Dy1 0.0636(8) 0.0554(8) 0.0722(8) -0.0055(2) -0.0177(3) -0.0201(4)
Cl1 0.0826(19) 0.0788(16) 0.0805(17) 0.0074(12) -0.0279(13) -0.0187(13)
N1 0.064(4) 0.062(4) 0.067(4) 0.004(3) -0.022(3) -0.022(3)
N2 0.068(4) 0.075(4) 0.082(4) 0.011(3) -0.023(3) -0.032(3)
N3 0.068(4) 0.059(3) 0.074(4) 0.000(3) -0.020(3) -0.027(3)
N4 0.076(4) 0.057(3) 0.075(4) -0.001(3) -0.026(3) -0.021(3)
O1 0.057(3) 0.061(3) 0.081(3) -0.004(3) -0.014(3) -0.025(2)
O2 0.076(4) 0.059(3) 0.079(3) -0.004(3) -0.018(3) -0.016(3)
O3 0.079(4) 0.071(4) 0.082(4) 0.004(3) -0.022(3) -0.008(3)
O4 0.084(4) 0.073(4) 0.074(4) 0.003(3) -0.033(3) -0.024(3)
C1 0.063(5) 0.070(4) 0.074(5) 0.003(4) -0.018(4) -0.020(4)
C2 0.060(5) 0.080(5) 0.079(5) 0.005(4) -0.018(4) -0.023(4)
C3 0.067(5) 0.066(4) 0.076(4) 0.010(4) -0.026(4) -0.023(4)
C4 0.065(4) 0.062(4) 0.069(4) 0.008(3) -0.026(3) -0.026(3)
C5 0.063(4) 0.053(4) 0.066(4) 0.003(3) -0.025(3) -0.018(3)
C6 0.077(5) 0.055(4) 0.074(4) -0.003(3) -0.024(4) -0.020(3)
C7 0.081(5) 0.054(4) 0.068(4) 0.000(3) -0.025(4) -0.016(3)
C8 0.094(5) 0.060(4) 0.076(5) -0.003(4) -0.026(4) -0.019(4)
C9 0.106(6) 0.055(4) 0.077(5) -0.007(4) -0.023(4) -0.012(4)
C10 0.087(5) 0.069(5) 0.056(4) -0.002(4) -0.011(4) -0.008(4)
C11 0.085(5) 0.053(4) 0.066(4) 0.001(3) -0.024(4) -0.010(4)
C12 0.084(5) 0.052(4) 0.064(4) 0.003(3) -0.026(4) -0.012(3)
C13 0.081(7) 0.093(7) 0.090(7) 0.008(6) -0.010(6) 0.004(6)
C14 0.153(11) 0.142(10) 0.123(9) 0.015(8) -0.058(8) -0.072(9)

loop_
_atom_type_symbol
_atom_type_description
_atom_type_scat_dispersion_real
_atom_type_scat_dispersion_imag
_atom_type_scat_source
C C 0.0033 0.0016 'International Tables Vol C Tables 4.2.6.8 and 6.1.1.4'
H H 0.0000 0.0000 'International Tables Vol C Tables 4.2.6.8 and 6.1.1.4'
Cl Cl 0.1484 0.1585 'International Tables Vol C Tables 4.2.6.8 and 6.1.1.4'
Dy Dy -0.1892 4.4098 'International Tables Vol C Tables 4.2.6.8 and 6.1.1.4'
N N 0.0061 0.0033 'International Tables Vol C Tables 4.2.6.8 and 6.1.1.4'
O O 0.0106 0.0060 'International Tables Vol C Tables 4.2.6.8 and 6.1.1.4'

loop_
_geom_angle_atom_site_label_1
_geom_angle_atom_site_label_2
_geom_angle_atom_site_label_3
_geom_angle
_geom_angle_site_symmetry_1
_geom_angle_site_symmetry_3
O2 Dy1 O1 148.2(2) . 2_766
O2 Dy1 O1 138.0(2) . .
O1 Dy1 O1 68.2(2) 2_766 .
O2 Dy1 O4 86.4(2) . .
O1 Dy1 O4 78.3(2) 2_766 .
O1 Dy1 O4 83.8(2) . .
O2 Dy1 N4 75.2(3) . .
O1 Dy1 N4 132.0(2) 2_766 .
O1 Dy1 N4 64.2(2) . .
O4 Dy1 N4 90.8(2) . .
O2 Dy1 N1 86.6(3) . 2_766
O1 Dy1 N1 64.5(2) 2_766 2_766
O1 Dy1 N1 132.7(2) . 2_766
O4 Dy1 N1 84.8(2) . 2_766
N4 Dy1 N1 161.6(2) . 2_766
O2 Dy1 Cl1 101.61(19) . .
O1 Dy1 Cl1 92.01(18) 2_766 .
O1 Dy1 Cl1 93.55(18) . .
O4 Dy1 Cl1 170.27(16) . .
N4 Dy1 Cl1 96.55(19) . .
N1 Dy1 Cl1 90.20(18) 2_766 .
O2 Dy1 Dy1 164.14(17) . 2_766
O1 Dy1 Dy1 34.14(15) 2_766 2_766
O1 Dy1 Dy1 34.08(14) . 2_766
O4 Dy1 Dy1 79.21(18) . 2_766
N4 Dy1 Dy1 98.07(19) . 2_766
N1 Dy1 Dy1 98.63(17) 2_766 2_766
Cl1 Dy1 Dy1 93.36(10) . 2_766
O2 Dy1 H4 104.3 . .
O1 Dy1 H4 66.4 2_766 .
O1 Dy1 H4 65.7 . .
O4 Dy1 H4 19.3 . .
N4 Dy1 H4 88.4 . .
N1 Dy1 H4 93.0 2_766 .
Cl1 Dy1 H4 154.0 . .
Dy1 Dy1 H4 60.6 2_766 .
C1 N1 C4 116.9(8) . .
C1 N1 Dy1 126.1(6) . 2_766
C4 N1 Dy1 117.0(6) . 2_766
C3 N2 C2 116.4(8) . .
C5 N3 N4 109.9(7) . .
C6 N4 N3 111.6(8) . .
C6 N4 Dy1 128.5(7) . .
N3 N4 Dy1 119.9(5) . .
C5 O1 Dy1 126.3(5) . 2_766
C5 O1 Dy1 121.8(5) . .
Dy1 O1 Dy1 111.8(2) 2_766 .
C12 O2 Dy1 141.3(7) . .
C11 O3 C13 117.8(9) . .
C14 O4 Dy1 129.6(7) . .
C14 O4 H4 109.5 . .
Dy1 O4 H4 86.6 . .
N1 C1 C2 121.3(9) . .
N1 C1 H1 119.3 . .
C2 C1 H1 119.3 . .
N2 C2 C1 121.1(9) . .
N2 C2 H2 119.4 . .
C1 C2 H2 119.4 . .
N2 C3 C4 123.5(9) . .
N2 C3 H3 118.2 . .
C4 C3 H3 118.2 . .
N1 C4 C3 120.7(8) . .
N1 C4 C5 114.5(8) . .
C3 C4 C5 124.8(8) . .
O1 C5 N3 124.2(8) . .
O1 C5 C4 117.2(7) . .
N3 C5 C4 118.6(8) . .
N4 C6 C7 125.9(9) . .
N4 C6 H6 117.1 . .
C7 C6 H6 117.1 . .
C12 C7 C8 119.7(9) . .
C12 C7 C6 124.9(8) . .
C8 C7 C6 115.4(9) . .
C9 C8 C7 120.1(11) . .
C9 C8 H8 119.9 . .
C7 C8 H8 119.9 . .
C8 C9 C10 119.6(9) . .
C8 C9 H9 120.2 . .
C10 C9 H9 120.2 . .
C11 C10 C9 121.4(10) . .
C11 C10 H10 119.3 . .
C9 C10 H10 119.3 . .
C10 C11 O3 125.4(10) . .
C10 C11 C12 120.3(11) . .
O3 C11 C12 114.2(8) . .
O2 C12 C11 119.3(10) . .
O2 C12 C7 121.9(9) . .
C11 C12 C7 118.7(8) . .
O3 C13 H13A 109.5 . .
O3 C13 H13B 109.5 . .
H13A C13 H13B 109.5 . .
O3 C13 H13C 109.5 . .
H13A C13 H13C 109.5 . .
H13B C13 H13C 109.5 . .
O4 C14 H14A 109.5 . .
O4 C14 H14B 109.5 . .
H14A C14 H14B 109.5 . .
O4 C14 H14C 109.5 . .
H14A C14 H14C 109.5 . .
H14B C14 H14C 109.5 . .

loop_
_geom_bond_atom_site_label_1
_geom_bond_atom_site_label_2
_geom_bond_distance
_geom_bond_site_symmetry_2
Dy1 O2 2.137(6) .
Dy1 O1 2.324(6) 2_766
Dy1 O1 2.328(6) .
Dy1 O4 2.384(7) .
Dy1 N4 2.451(8) .
Dy1 N1 2.570(8) 2_766
Dy1 Cl1 2.593(4) .
Dy1 Dy1 3.851(4) 2_766
Dy1 H4 2.4755 .
N1 C1 1.338(11) .
N1 C4 1.349(11) .
N1 Dy1 2.570(8) 2_766
N2 C3 1.317(12) .
N2 C2 1.346(12) .
N3 C5 1.315(10) .
N3 N4 1.415(11) .
N4 C6 1.310(11) .
O1 C5 1.301(10) .
O1 Dy1 2.324(6) 2_766
O2 C12 1.312(10) .
O3 C11 1.366(13) .
O3 C13 1.417(12) .
O4 C14 1.464(16) .
O4 H4 0.8200 .
C1 C2 1.404(14) .
C1 H1 0.9300 .
C2 H2 0.9300 .
C3 C4 1.379(13) .
C3 H3 0.9300 .
C4 C5 1.463(12) .
C6 C7 1.423(13) .
C6 H6 0.9300 .
C7 C12 1.416(14) .
C7 C8 1.423(12) .
C8 C9 1.359(14) .
C8 H8 0.9300 .
C9 C10 1.428(16) .
C9 H9 0.9300 .
C10 C11 1.347(13) .
C10 H10 0.9300 .
C11 C12 1.416(13) .
C13 H13A 0.9600 .
C13 H13B 0.9600 .
C13 H13C 0.9600 .
C14 H14A 0.9600 .
C14 H14B 0.9600 .
C14 H14C 0.9600 .

loop_
_geom_torsion_atom_site_label_1
_geom_torsion_atom_site_label_2
_geom_torsion_atom_site_label_3
_geom_torsion_atom_site_label_4
_geom_torsion
_geom_torsion_site_symmetry_1
C5 N3 N4 C6 -178.4(8) .
C5 N3 N4 Dy1 3.2(9) .
C4 N1 C1 C2 2.1(13) .
Dy1 N1 C1 C2 -178.2(6) 2_766
C3 N2 C2 C1 -0.9(13) .
N1 C1 C2 N2 -1.2(14) .
C2 N2 C3 C4 2.1(13) .
C1 N1 C4 C3 -0.9(12) .
Dy1 N1 C4 C3 179.3(6) 2_766
C1 N1 C4 C5 -179.6(7) .
Dy1 N1 C4 C5 0.6(9) 2_766
N2 C3 C4 N1 -1.3(13) .
N2 C3 C4 C5 177.3(8) .
Dy1 O1 C5 N3 173.6(6) 2_766
Dy1 O1 C5 N3 -2.2(11) .
Dy1 O1 C5 C4 -8.3(10) 2_766
Dy1 O1 C5 C4 175.9(5) .
N4 N3 C5 O1 -0.7(11) .
N4 N3 C5 C4 -178.8(7) .
N1 C4 C5 O1 4.4(11) .
C3 C4 C5 O1 -174.3(8) .
N1 C4 C5 N3 -177.4(8) .
C3 C4 C5 N3 3.9(13) .
N3 N4 C6 C7 178.6(8) .
Dy1 N4 C6 C7 -3.2(14) .
N4 C6 C7 C12 -4.7(15) .
N4 C6 C7 C8 174.3(9) .
C12 C7 C8 C9 -0.2(14) .
C6 C7 C8 C9 -179.3(9) .
C7 C8 C9 C10 -0.4(15) .
C8 C9 C10 C11 -2.3(15) .
C9 C10 C11 O3 -178.3(9) .
C9 C10 C11 C12 5.5(14) .
C13 O3 C11 C10 8.3(13) .
C13 O3 C11 C12 -175.3(8) .
Dy1 O2 C12 C11 -164.9(6) .
Dy1 O2 C12 C7 17.7(14) .
C10 C11 C12 O2 176.6(8) .
O3 C11 C12 O2 0.0(12) .
C10 C11 C12 C7 -5.9(13) .
O3 C11 C12 C7 177.5(8) .
C8 C7 C12 O2 -179.3(8) .
C6 C7 C12 O2 -0.3(14) .
C8 C7 C12 C11 3.3(13) .
C6 C7 C12 C11 -177.8(8) .
